data_4030887
loop_
_publ_author_name
'Morin, E.'
'Angenault, J.'
'Couturier, J. C.'
'Quarton, M.'
'He, H'
'Klinowski, J.'

_publ_section_title
;
 Phase transition and crystal structures of LiSn2(PO4)3
;
_journal_name_full 'European Journal of Solid State and Inorganic Chemistry'
_journal_page_first 947
_journal_page_last 958
_journal_volume 34
_journal_year 1997
_chemical_formula_sum 'Li O12 P3 Sn2'
_chemical_formula_weight 529.275
_space_group_IT_number 167
_symmetry_cell_setting trigonal
_symmetry_Int_Tables_number 167
_symmetry_space_group_name_Hall '-R 3 2"c'
_symmetry_space_group_name_H-M 'R -3 c :H'
_cell_angle_alpha 90
_cell_angle_beta 90
_cell_angle_gamma 120
_cell_formula_units_Z 6
_cell_length_a 8.6334(7)
_cell_length_b 8.6334(7)
_cell_length_c 21.533(3)
_cell_volume 1389.9(3)
_diffrn_ambient_temperature 450
_diffrn_radiation_probe neutron
_diffrn_radiation_wavelength 2.398
_exptl_crystal_density_diffrn 3.794
_pd_proc_ls_prof_R_factor 0.065
_pd_proc_ls_prof_wR_factor 0.086
_refine_ls_number_parameters 27
_refine_ls_R_I_factor 0.046
_cod_data_source_file EJSSIC-1997-34-947-958-1.cif
_cod_data_source_block LiSn2(PO4)3-450K
_cod_original_cell_volume 1389.9(5)
_cod_original_sg_symbol_H-M 'R -3 c'
_cod_database_code 4030887

loop_
_symmetry_equiv_pos_site_id
_symmetry_equiv_pos_as_xyz
1 x,y,z
2 -y,x-y,z
3 -x+y,-x,z
4 y,x,1/2-z
5 -x,-x+y,1/2-z
6 x-y,-y,1/2-z
7 -x,-y,-z
8 y,-x+y,-z
9 x-y,x,-z
10 -y,-x,1/2+z
11 x,x-y,1/2+z
12 -x+y,y,1/2+z
13 1/3+x,2/3+y,2/3+z
14 1/3-y,2/3+x-y,2/3+z
15 1/3-x+y,2/3-x,2/3+z
16 1/3+y,2/3+x,1/6-z
17 1/3-x,2/3-x+y,1/6-z
18 1/3+x-y,2/3-y,1/6-z
19 1/3-x,2/3-y,2/3-z
20 1/3+y,2/3-x+y,2/3-z
21 1/3+x-y,2/3+x,2/3-z
22 1/3-y,2/3-x,1/6+z
23 1/3+x,2/3+x-y,1/6+z
24 1/3-x+y,2/3+y,1/6+z
25 2/3+x,1/3+y,1/3+z
26 2/3-y,1/3+x-y,1/3+z
27 2/3-x+y,1/3-x,1/3+z
28 2/3+y,1/3+x,5/6-z
29 2/3-x,1/3-x+y,5/6-z
30 2/3+x-y,1/3-y,5/6-z
31 2/3-x,1/3-y,1/3-z
32 2/3+y,1/3-x+y,1/3-z
33 2/3+x-y,1/3+x,1/3-z
34 2/3-y,1/3-x,5/6+z
35 2/3+x,1/3+x-y,5/6+z
36 2/3-x+y,1/3+y,5/6+z

loop_
_atom_site_label
_atom_site_type_symbol
_atom_site_thermal_displace_type
_atom_site_fract_x
_atom_site_fract_y
_atom_site_fract_z
_atom_site_occupancy
_atom_site_U_iso_or_equiv
_atom_site_calc_flag
_atom_site_refinement_flags
_atom_site_disorder_assembly
_atom_site_disorder_group
Sn Sn Uiso 0.00000 0.00000 0.1430(10) 1.000 0.006(8) . . . .
P P Uiso 0.292(3) 0.00000 0.25000 1.000 0.013(9) . . . .
O1 O Uiso 0.192(2) -0.007(2) 0.1919(8) 1.000 0.027(6) . . . .
O2 O Uiso 0.188(2) 0.167(2) 0.0818(9) 1.000 0.022(6) . . . .
Li Li Uiso 0.00000 0.00000 0.00000 1.000 0.075(8) . . . .

loop_
_geom_angle_atom_site_label_1
_geom_angle_atom_site_label_2
_geom_angle_atom_site_label_3
_geom_angle
_geom_angle_site_symmetry_1
_geom_angle_site_symmetry_2
_geom_angle_site_symmetry_3
_geom_angle_publ_flag
O1 Sn O2 89.0(7) . . . yes
O1 Sn O1 94.6(10) . . 2_555 yes
O1 Sn O2 170.8(12) . . 2_555 yes
O1 Sn O1 94.6(11) . . 3_555 yes
O1 Sn O2 93.6(9) . . 3_555 yes
O1 Sn O2 93.6(8) 2_555 . . yes
O2 Sn O2 82.3(11) . . 2_555 yes
O1 Sn O2 170.8(12) 3_555 . . yes
O2 Sn O2 82.3(10) . . 3_555 yes
O1 Sn O2 89.0(8) 2_555 . 2_555 yes
O1 Sn O1 94.6(11) 2_555 . 3_555 yes
O1 Sn O2 170.8(12) 2_555 . 3_555 yes
O1 Sn O2 93.6(9) 3_555 . 2_555 yes
O2 Sn O2 82.3(12) 2_555 . 3_555 yes
O1 Sn O2 89.0(8) 3_555 . 3_555 yes
O1 P O1 113(2) . . 6_555 yes
O1 P O2 106.1(10) . . 24_545 yes
O1 P O2 111.7(9) . . 31_555 yes
O1 P O2 111.6(10) 6_555 . 24_545 yes
O1 P O2 106.2(10) 6_555 . 31_555 yes
O2 P O2 108.5(19) 24_545 . 31_555 yes
Sn O1 P 155.4(15) . . . yes
Sn O2 P 138.2(13) . . 31_555 yes

loop_
_geom_bond_atom_site_label_1
_geom_bond_atom_site_label_2
_geom_bond_distance
_geom_bond_site_symmetry_1
_geom_bond_site_symmetry_2
_geom_bond_publ_flag
Sn O1 1.99(2) . . yes
Sn O2 2.03(2) . . yes
Sn O1 1.99(2) . 2_555 yes
Sn O2 2.03(2) . 2_555 yes
Sn O1 1.99(2) . 3_555 yes
Sn O2 2.03(2) . 3_555 yes
P O1 1.50(2) . . yes
P O1 1.50(3) . 6_555 yes
P O2 1.53(3) . 24_545 yes
P O2 1.53(2) . 31_555 yes

loop_
_geom_torsion_atom_site_label_1
_geom_torsion_atom_site_label_2
_geom_torsion_atom_site_label_3
_geom_torsion_atom_site_label_4
_geom_torsion
_geom_torsion_site_symmetry_1
_geom_torsion_site_symmetry_2
_geom_torsion_site_symmetry_3
_geom_torsion_site_symmetry_4
_geom_torsion_publ_flag
O2 Sn O1 P 134(2) . . . . no
O1 Sn O1 P 40(3) 2_555 . . . no
O1 Sn O1 P -55(2) 3_555 . . . no
O2 Sn O1 P -144(2) 3_555 . . . no
O1 Sn O2 P -45(2) . . . 31_555 no
O1 P O1 Sn 7(3) 6_555 . . . no
O2 P O1 Sn 129(2) 24_545 . . . no
O2 P O1 Sn -113(3) 31_555 . . . no
